data_2234686
loop_
_publ_author_name
'Fun, Hoong-Kun'
'Chia, Tze Shyang'
'Nayak, Prakash S.'
'Narayana, B.'
'Sarojini, B. K.'

_publ_section_title
;
 <i>N</i>-(2,6-Dimethylphenyl)-2,2-diphenylacetamide
;
_journal_coeditor_code IS5102
_journal_issue 5
_journal_name_full 'Acta Crystallographica Section E'
_journal_page_first o1287
_journal_page_last o1288
_journal_paper_doi 10.1107/S1600536812013451
_journal_volume 68
_journal_year 2012
_chemical_formula_iupac 'C22 H21 N O'
_chemical_formula_moiety 'C22 H21 N O'
_chemical_formula_sum 'C22 H21 N O'
_chemical_formula_weight 315.40
_chemical_name_systematic
;
<i>N</i>-(2,6-Dimethylphenyl)-2,2-diphenylacetamide
;
_space_group_IT_number 14
_symmetry_cell_setting monoclinic
_symmetry_space_group_name_Hall '-P 2ybc'
_symmetry_space_group_name_H-M 'P 1 21/c 1'
_atom_sites_solution_hydrogens geom
_atom_sites_solution_primary direct
_atom_sites_solution_secondary difmap
_audit_creation_method SHELXL-97
_cell_angle_alpha 90.00
_cell_angle_beta 108.080(2)
_cell_angle_gamma 90.00
_cell_formula_units_Z 4
_cell_length_a 12.0606(10)
_cell_length_b 16.6747(13)
_cell_length_c 8.9469(7)
_cell_measurement_reflns_used 4188
_cell_measurement_temperature 100.0(10)
_cell_measurement_theta_max 29.88
_cell_measurement_theta_min 2.44
_cell_volume 1710.4(2)
_computing_cell_refinement 'SAINT (Bruker, 2009)'
_computing_data_collection 'APEX2 (Bruker, 2009)'
_computing_data_reduction 'SAINT (Bruker, 2009)'
_computing_molecular_graphics 'SHELXTL (Sheldrick, 2008)'
_computing_publication_material
;
SHELXTL (Sheldrick, 2008) and PLATON (Spek, 2009)
;
_computing_structure_refinement 'SHELXTL (Sheldrick, 2008)'
_computing_structure_solution 'SHELXTL (Sheldrick, 2008)'
_diffrn_ambient_temperature 100.0(10)
_diffrn_measured_fraction_theta_full 0.989
_diffrn_measured_fraction_theta_max 0.989
_diffrn_measurement_device_type
;
Bruker SMART APEXII CCD area-detector
;
_diffrn_measurement_method '\f and \w scans'
_diffrn_radiation_monochromator graphite
_diffrn_radiation_source 'fine-focus sealed tube'
_diffrn_radiation_type MoK\a
_diffrn_radiation_wavelength 0.71073
_diffrn_reflns_av_R_equivalents 0.0494
_diffrn_reflns_av_sigmaI/netI 0.0527
_diffrn_reflns_limit_h_max 16
_diffrn_reflns_limit_h_min -17
_diffrn_reflns_limit_k_max 23
_diffrn_reflns_limit_k_min -23
_diffrn_reflns_limit_l_max 12
_diffrn_reflns_limit_l_min -12
_diffrn_reflns_number 19127
_diffrn_reflns_theta_full 30.11
_diffrn_reflns_theta_max 30.11
_diffrn_reflns_theta_min 1.78
_diffrn_standards_number 0
_exptl_absorpt_coefficient_mu 0.074
_exptl_absorpt_correction_T_max 0.9910
_exptl_absorpt_correction_T_min 0.9594
_exptl_absorpt_correction_type multi-scan
_exptl_absorpt_process_details '(<i>SADABS</i>; Bruker, 2009)'
_exptl_crystal_colour colourless
_exptl_crystal_density_diffrn 1.225
_exptl_crystal_density_method 'not measured'
_exptl_crystal_description block
_exptl_crystal_F_000 672
_exptl_crystal_size_max 0.56
_exptl_crystal_size_mid 0.21
_exptl_crystal_size_min 0.12
_refine_diff_density_max 0.365
_refine_diff_density_min -0.271
_refine_ls_extinction_method none
_refine_ls_goodness_of_fit_ref 1.026
_refine_ls_hydrogen_treatment mixed
_refine_ls_matrix_type full
_refine_ls_number_parameters 223
_refine_ls_number_reflns 4994
_refine_ls_number_restraints 0
_refine_ls_restrained_S_all 1.026
_refine_ls_R_factor_all 0.0809
_refine_ls_R_factor_gt 0.0559
_refine_ls_shift/su_max 0.000
_refine_ls_shift/su_mean 0.000
_refine_ls_structure_factor_coef Fsqd
_refine_ls_weighting_details 'calc w=1/[\s^2^(Fo^2^)+(0.0585P)^2^+0.6024P] where P=(Fo^2^+2Fc^2^)/3'
_refine_ls_weighting_scheme calc
_refine_ls_wR_factor_gt 0.1235
_refine_ls_wR_factor_ref 0.1393
_reflns_number_gt 3661
_reflns_number_total 4994
_reflns_threshold_expression I>2\s(I)
_cod_data_source_file is5102.cif
_cod_data_source_block I
_cod_original_sg_symbol_H-M 'P 21/c'
_cod_database_code 2234686
_cod_database_fobs_code 2234686

loop_
_symmetry_equiv_pos_as_xyz
'x, y, z'
'-x, y+1/2, -z+1/2'
'-x, -y, -z'
'x, -y-1/2, z-1/2'

loop_
_atom_site_type_symbol
_atom_site_label
_atom_site_fract_x
_atom_site_fract_y
_atom_site_fract_z
_atom_site_U_iso_or_equiv
_atom_site_adp_type
_atom_site_calc_flag
_atom_site_refinement_flags
_atom_site_occupancy
_atom_site_symmetry_multiplicity
O O1 0.20052(9) 0.19921(6) 1.02094(12) 0.0242(2) Uani d . 1 1
N N1 0.27147(10) 0.26010(7) 0.84282(14) 0.0170(2) Uani d . 1 1
C C1 0.09237(12) 0.00933(8) 0.86256(17) 0.0219(3) Uani d . 1 1
H H1A 0.0137 0.0271 0.8351 0.026 Uiso calc R 1 1
C C2 0.12231(14) -0.06573(9) 0.93123(19) 0.0266(3) Uani d . 1 1
H H2A 0.0638 -0.0992 0.9488 0.032 Uiso calc R 1 1
C C3 0.23640(14) -0.09192(9) 0.97397(19) 0.0289(4) Uani d . 1 1
H H3A 0.2566 -0.1431 1.0214 0.035 Uiso calc R 1 1
C C4 0.32122(14) -0.04310(9) 0.9472(2) 0.0293(4) Uani d . 1 1
H H4A 0.4000 -0.0607 0.9768 0.035 Uiso calc R 1 1
C C5 0.29162(13) 0.03156(9) 0.87732(18) 0.0238(3) Uani d . 1 1
H H5A 0.3503 0.0645 0.8589 0.029 Uiso calc R 1 1
C C6 0.17645(12) 0.05855(8) 0.83388(17) 0.0185(3) Uani d . 1 1
C C7 0.14945(11) 0.14193(8) 0.76064(16) 0.0174(3) Uani d . 1 1
H H7A 0.1869 0.1460 0.6757 0.021 Uiso calc R 1 1
C C8 0.01942(12) 0.15663(8) 0.68561(17) 0.0183(3) Uani d . 1 1
C C9 -0.04747(13) 0.20118(8) 0.75703(18) 0.0228(3) Uani d . 1 1
H H9A -0.0115 0.2265 0.8553 0.027 Uiso calc R 1 1
C C10 -0.16715(13) 0.20883(9) 0.6849(2) 0.0269(3) Uani d . 1 1
H H10A -0.2122 0.2397 0.7340 0.032 Uiso calc R 1 1
C C11 -0.22128(13) 0.17175(9) 0.54190(19) 0.0257(3) Uani d . 1 1
H H11A -0.3031 0.1767 0.4939 0.031 Uiso calc R 1 1
C C12 -0.15501(13) 0.12737(9) 0.46949(19) 0.0254(3) Uani d . 1 1
H H12A -0.1913 0.1020 0.3714 0.031 Uiso calc R 1 1
C C13 -0.03575(13) 0.12027(8) 0.54073(17) 0.0222(3) Uani d . 1 1
H H13A 0.0093 0.0902 0.4903 0.027 Uiso calc R 1 1
C C14 0.20834(12) 0.20360(8) 0.88693(17) 0.0176(3) Uani d . 1 1
C C15 0.33925(11) 0.31871(8) 0.95000(16) 0.0174(3) Uani d . 1 1
C C16 0.30565(12) 0.39937(8) 0.93049(17) 0.0195(3) Uani d . 1 1
C C17 0.37580(13) 0.45554(9) 1.03253(18) 0.0245(3) Uani d . 1 1
H H17A 0.3545 0.5106 1.0217 0.029 Uiso calc R 1 1
C C18 0.47589(13) 0.43236(9) 1.14927(19) 0.0271(3) Uani d . 1 1
H H18A 0.5230 0.4715 1.2171 0.033 Uiso calc R 1 1
C C19 0.50738(12) 0.35244(10) 1.16725(18) 0.0251(3) Uani d . 1 1
H H19A 0.5758 0.3370 1.2484 0.030 Uiso calc R 1 1
C C20 0.44015(12) 0.29401(8) 1.06793(18) 0.0214(3) Uani d . 1 1
C C21 0.19801(14) 0.42557(9) 0.80384(19) 0.0269(3) Uani d . 1 1
H H21A 0.1777 0.4803 0.8254 0.040 Uiso calc R 1 1
H H21B 0.1335 0.3894 0.8013 0.040 Uiso calc R 1 1
H H21C 0.2125 0.4242 0.7020 0.040 Uiso calc R 1 1
C C22 0.47809(14) 0.20760(9) 1.0863(2) 0.0292(4) Uani d . 1 1
H H22A 0.4740 0.1854 0.9833 0.044 Uiso calc R 1 1
H H22B 0.4265 0.1770 1.1309 0.044 Uiso calc R 1 1
H H22C 0.5584 0.2041 1.1568 0.044 Uiso calc R 1 1
H H1N1 0.2599(16) 0.2654(11) 0.742(2) 0.030(5) Uiso d . 1 1

loop_
_atom_site_aniso_label
_atom_site_aniso_U_11
_atom_site_aniso_U_22
_atom_site_aniso_U_33
_atom_site_aniso_U_12
_atom_site_aniso_U_13
_atom_site_aniso_U_23
O1 0.0360(6) 0.0259(5) 0.0127(5) -0.0079(4) 0.0105(4) -0.0027(4)
N1 0.0219(5) 0.0189(5) 0.0098(6) -0.0018(4) 0.0041(5) -0.0006(5)
C1 0.0240(6) 0.0216(6) 0.0193(7) 0.0000(5) 0.0055(6) -0.0009(6)
C2 0.0346(8) 0.0226(7) 0.0204(8) -0.0028(6) 0.0055(6) 0.0023(6)
C3 0.0405(8) 0.0198(6) 0.0192(8) 0.0055(6) -0.0010(7) -0.0013(6)
C4 0.0288(7) 0.0279(7) 0.0253(8) 0.0080(6) 0.0001(6) -0.0082(7)
C5 0.0247(6) 0.0254(7) 0.0212(8) 0.0006(5) 0.0071(6) -0.0063(6)
C6 0.0236(6) 0.0192(6) 0.0118(6) 0.0001(5) 0.0041(5) -0.0039(5)
C7 0.0223(6) 0.0192(6) 0.0110(6) -0.0020(5) 0.0058(5) -0.0022(5)
C8 0.0247(6) 0.0163(6) 0.0135(6) -0.0011(5) 0.0052(5) 0.0022(5)
C9 0.0289(7) 0.0199(6) 0.0188(7) -0.0003(5) 0.0060(6) -0.0027(6)
C10 0.0294(7) 0.0238(7) 0.0280(9) 0.0045(6) 0.0097(7) 0.0004(7)
C11 0.0258(7) 0.0231(7) 0.0244(8) 0.0004(5) 0.0021(6) 0.0055(6)
C12 0.0302(7) 0.0264(7) 0.0166(7) -0.0049(6) 0.0028(6) 0.0019(6)
C13 0.0294(7) 0.0220(6) 0.0157(7) -0.0016(5) 0.0077(6) -0.0025(6)
C14 0.0209(6) 0.0185(6) 0.0135(6) 0.0004(5) 0.0054(5) 0.0011(5)
C15 0.0185(6) 0.0205(6) 0.0141(6) -0.0020(5) 0.0064(5) -0.0001(5)
C16 0.0235(6) 0.0207(6) 0.0168(7) 0.0000(5) 0.0097(6) 0.0003(6)
C17 0.0330(7) 0.0199(6) 0.0231(8) -0.0039(6) 0.0124(6) -0.0027(6)
C18 0.0296(7) 0.0298(7) 0.0234(8) -0.0110(6) 0.0102(6) -0.0065(7)
C19 0.0199(6) 0.0362(8) 0.0178(7) -0.0044(6) 0.0041(6) -0.0032(7)
C20 0.0200(6) 0.0258(7) 0.0187(7) -0.0001(5) 0.0068(6) -0.0009(6)
C21 0.0339(8) 0.0238(7) 0.0209(8) 0.0071(6) 0.0054(7) 0.0019(6)
C22 0.0275(7) 0.0298(7) 0.0255(8) 0.0080(6) 0.0012(6) -0.0006(7)

loop_
_atom_type_symbol
_atom_type_description
_atom_type_scat_dispersion_real
_atom_type_scat_dispersion_imag
_atom_type_scat_source
C C 0.0033 0.0016 'International Tables Vol C Tables 4.2.6.8 and 6.1.1.4'
H H 0.0000 0.0000 'International Tables Vol C Tables 4.2.6.8 and 6.1.1.4'
N N 0.0061 0.0033 'International Tables Vol C Tables 4.2.6.8 and 6.1.1.4'
O O 0.0106 0.0060 'International Tables Vol C Tables 4.2.6.8 and 6.1.1.4'

loop_
_geom_angle_atom_site_label_1
_geom_angle_atom_site_label_2
_geom_angle_atom_site_label_3
_geom_angle
C14 N1 C15 122.57(12)
C14 N1 H1N1 116.8(12)
C15 N1 H1N1 119.8(12)
C6 C1 C2 120.58(14)
C6 C1 H1A 119.7
C2 C1 H1A 119.7
C3 C2 C1 120.45(15)
C3 C2 H2A 119.8
C1 C2 H2A 119.8
C2 C3 C4 119.52(14)
C2 C3 H3A 120.2
C4 C3 H3A 120.2
C3 C4 C5 120.27(14)
C3 C4 H4A 119.9
C5 C4 H4A 119.9
C4 C5 C6 120.58(14)
C4 C5 H5A 119.7
C6 C5 H5A 119.7
C1 C6 C5 118.59(13)
C1 C6 C7 123.10(12)
C5 C6 C7 118.29(13)
C8 C7 C6 112.88(11)
C8 C7 C14 113.34(11)
C6 C7 C14 107.85(11)
C8 C7 H7A 107.5
C6 C7 H7A 107.5
C14 C7 H7A 107.5
C9 C8 C13 118.75(13)
C9 C8 C7 123.30(13)
C13 C8 C7 117.88(13)
C8 C9 C10 120.14(14)
C8 C9 H9A 119.9
C10 C9 H9A 119.9
C11 C10 C9 120.66(15)
C11 C10 H10A 119.7
C9 C10 H10A 119.7
C10 C11 C12 119.55(14)
C10 C11 H11A 120.2
C12 C11 H11A 120.2
C13 C12 C11 119.78(14)
C13 C12 H12A 120.1
C11 C12 H12A 120.1
C12 C13 C8 121.11(14)
C12 C13 H13A 119.4
C8 C13 H13A 119.4
O1 C14 N1 123.20(13)
O1 C14 C7 121.33(12)
N1 C14 C7 115.43(12)
C16 C15 C20 121.74(13)
C16 C15 N1 119.24(12)
C20 C15 N1 118.97(12)
C17 C16 C15 118.04(13)
C17 C16 C21 120.39(13)
C15 C16 C21 121.57(13)
C18 C17 C16 121.07(14)
C18 C17 H17A 119.5
C16 C17 H17A 119.5
C19 C18 C17 120.08(14)
C19 C18 H18A 120.0
C17 C18 H18A 120.0
C18 C19 C20 120.98(14)
C18 C19 H19A 119.5
C20 C19 H19A 119.5
C19 C20 C15 118.09(13)
C19 C20 C22 120.10(13)
C15 C20 C22 121.79(13)
C16 C21 H21A 109.5
C16 C21 H21B 109.5
H21A C21 H21B 109.5
C16 C21 H21C 109.5
H21A C21 H21C 109.5
H21B C21 H21C 109.5
C20 C22 H22A 109.5
C20 C22 H22B 109.5
H22A C22 H22B 109.5
C20 C22 H22C 109.5
H22A C22 H22C 109.5
H22B C22 H22C 109.5

loop_
_geom_bond_atom_site_label_1
_geom_bond_atom_site_label_2
_geom_bond_distance
O1 C14 1.2337(17)
N1 C14 1.3452(18)
N1 C15 1.4340(17)
N1 H1N1 0.88(2)
C1 C6 1.389(2)
C1 C2 1.392(2)
C1 H1A 0.9500
C2 C3 1.380(2)
C2 H2A 0.9500
C3 C4 1.385(2)
C3 H3A 0.9500
C4 C5 1.389(2)
C4 H4A 0.9500
C5 C6 1.3957(19)
C5 H5A 0.9500
C6 C7 1.5285(19)
C7 C8 1.5221(18)
C7 C14 1.5298(18)
C7 H7A 1.0000
C8 C9 1.389(2)
C8 C13 1.398(2)
C9 C10 1.392(2)
C9 H9A 0.9500
C10 C11 1.388(2)
C10 H10A 0.9500
C11 C12 1.388(2)
C11 H11A 0.9500
C12 C13 1.386(2)
C12 H12A 0.9500
C13 H13A 0.9500
C15 C16 1.3998(19)
C15 C20 1.4024(19)
C16 C17 1.395(2)
C16 C21 1.499(2)
C17 C18 1.384(2)
C17 H17A 0.9500
C18 C19 1.381(2)
C18 H18A 0.9500
C19 C20 1.396(2)
C19 H19A 0.9500
C20 C22 1.505(2)
C21 H21A 0.9800
C21 H21B 0.9800
C21 H21C 0.9800
C22 H22A 0.9800
C22 H22B 0.9800
C22 H22C 0.9800

loop_
_geom_hbond_atom_site_label_D
_geom_hbond_atom_site_label_H
_geom_hbond_atom_site_label_A
_geom_hbond_site_symmetry_A
_geom_hbond_distance_DH
_geom_hbond_distance_HA
_geom_hbond_distance_DA
_geom_hbond_angle_DHA
_geom_hbond_publ_flag
N1 H1N1 O1 4_565 0.88(2) 1.97(2) 2.8207(16) 163.2(17) yes
C12 H12A Cg1 3_556 0.95 2.80 3.6981(17) 158 yes

loop_
_geom_torsion_atom_site_label_1
_geom_torsion_atom_site_label_2
_geom_torsion_atom_site_label_3
_geom_torsion_atom_site_label_4
_geom_torsion
C6 C1 C2 C3 0.9(2)
C1 C2 C3 C4 -0.4(2)
C2 C3 C4 C5 -0.3(2)
C3 C4 C5 C6 0.3(2)
C2 C1 C6 C5 -0.9(2)
C2 C1 C6 C7 -179.26(14)
C4 C5 C6 C1 0.2(2)
C4 C5 C6 C7 178.71(13)
C1 C6 C7 C8 -14.54(19)
C5 C6 C7 C8 167.05(13)
C1 C6 C7 C14 111.45(15)
C5 C6 C7 C14 -66.97(16)
C6 C7 C8 C9 101.42(15)
C14 C7 C8 C9 -21.56(19)
C6 C7 C8 C13 -75.63(16)
C14 C7 C8 C13 161.39(12)
C13 C8 C9 C10 0.2(2)
C7 C8 C9 C10 -176.82(13)
C8 C9 C10 C11 0.5(2)
C9 C10 C11 C12 -0.7(2)
C10 C11 C12 C13 0.2(2)
C11 C12 C13 C8 0.5(2)
C9 C8 C13 C12 -0.7(2)
C7 C8 C13 C12 176.47(13)
C15 N1 C14 O1 2.5(2)
C15 N1 C14 C7 -175.23(11)
C8 C7 C14 O1 79.21(16)
C6 C7 C14 O1 -46.51(17)
C8 C7 C14 N1 -103.05(14)
C6 C7 C14 N1 131.23(12)
C14 N1 C15 C16 -112.23(15)
C14 N1 C15 C20 70.24(18)
C20 C15 C16 C17 0.0(2)
N1 C15 C16 C17 -177.47(13)
C20 C15 C16 C21 179.73(14)
N1 C15 C16 C21 2.3(2)
C15 C16 C17 C18 0.2(2)
C21 C16 C17 C18 -179.52(14)
C16 C17 C18 C19 -0.5(2)
C17 C18 C19 C20 0.6(2)
C18 C19 C20 C15 -0.4(2)
C18 C19 C20 C22 178.07(15)
C16 C15 C20 C19 0.1(2)
N1 C15 C20 C19 177.57(13)
C16 C15 C20 C22 -178.36(14)
N1 C15 C20 C22 -0.9(2)

loop_
_cod_related_entry_id
_cod_related_entry_database
_cod_related_entry_code
1 ChemSpider 1414601
